data_2012111
loop_
_publ_author_name
'Xu, Qiang'
'Du, Miao'
'Guo, Ya-Mei'
'Bu, Xian-He'

_publ_section_title
;Bis{\m-2-[(1,5-diaza-1-cyclooctyl)methyl]phenolato-<i>N</i>,<i>N</i>',<i>O</i>:<i>O</i>}bis[chlorozinc(II)]
 diacetone solvate: design of a square-pyramidal ZnN~2~O~2~Cl complex
;
_journal_issue 8
_journal_name_full 'Acta Crystallographica Section C'
_journal_page_first 893
_journal_page_last 894
_journal_paper_doi 10.1107/S0108270101007004
_journal_volume 57
_journal_year 2001
_chemical_formula_iupac '[Zn2 (C13 H19 N2 O)2 Cl2 ] , 2C3 H6 O '
_chemical_formula_moiety 'C26 H38 Cl2 N4 O2  Zn2 , 2C3 H6 O2'
_chemical_formula_sum 'C32 H50 Cl2 N4 O4 Zn2'
_chemical_formula_weight 756.40
_chemical_name_systematic ' Bis[chloro(1-(2-hydroxybenzyl)-1,5-diazacyclooctane) zinc(II) acetone]'
_space_group_IT_number 2
_symmetry_cell_setting triclinic
_symmetry_space_group_name_Hall '-P 1'
_symmetry_space_group_name_H-M 'P -1'
_cell_angle_alpha 115.254(3)
_cell_angle_beta 99.964(3)
_cell_angle_gamma 106.135(3)
_cell_formula_units_Z 1
_cell_length_a 8.8173(14)
_cell_length_b 10.8916(17)
_cell_length_c 11.2986(17)
_cell_measurement_reflns_used 3683
_cell_measurement_temperature 293(2)
_cell_measurement_theta_max 25.02
_cell_measurement_theta_min 2.12
_cell_volume 888.0(2)
_computing_cell_refinement SMART
_computing_data_collection 'SMART (Bruker, 1998)'
_computing_data_reduction 'SAINT (Bruker, 1998)'
_computing_molecular_graphics 'XP (Bruker, 1998)'
_computing_structure_refinement 'SHELXL97 (Sheldrick, 1997)'
_computing_structure_solution 'SHELXS97 (Sheldrick, 1997)'
_diffrn_measured_fraction_theta_full 1.0
_diffrn_measured_fraction_theta_max .99
_diffrn_measurement_device 'BRUKER SMART 1000'
_diffrn_measurement_method \w
_diffrn_radiation_type 'Mo K\a'
_diffrn_radiation_wavelength .71073
_diffrn_reflns_av_R_equivalents .0171
_diffrn_reflns_limit_h_max 10
_diffrn_reflns_limit_h_min -10
_diffrn_reflns_limit_k_max 12
_diffrn_reflns_limit_k_min -12
_diffrn_reflns_limit_l_max 13
_diffrn_reflns_limit_l_min -11
_diffrn_reflns_number 3735
_diffrn_reflns_theta_full 22.90
_diffrn_reflns_theta_max 25.02
_diffrn_standards_decay_% none
_diffrn_standards_interval_count none
_diffrn_standards_number none
_exptl_absorpt_coefficient_mu 1.541
_exptl_absorpt_correction_T_max .8612
_exptl_absorpt_correction_T_min .6550
_exptl_absorpt_correction_type multi-scan
_exptl_absorpt_process_details 'SAINT (Bruker, 1998) and SADABS (Sheldrick, 1996)'
_exptl_crystal_colour colorless
_exptl_crystal_density_diffrn 1.414
_exptl_crystal_density_meas ?
_exptl_crystal_description prism
_exptl_crystal_F_000 396
_exptl_crystal_size_max .30
_exptl_crystal_size_mid .15
_exptl_crystal_size_min .10
_refine_diff_density_max .269
_refine_diff_density_min -.292
_refine_ls_extinction_coef none
_refine_ls_extinction_method SHELXL
_refine_ls_goodness_of_fit_ref 1.020
_refine_ls_hydrogen_treatment constr
_refine_ls_number_parameters 199
_refine_ls_number_reflns 3129
_refine_ls_R_factor_gt .0298
_refine_ls_shift/su_max .005
_refine_ls_shift/su_mean .001
_refine_ls_structure_factor_coef Fsqd
_refine_ls_weighting_details 'calc w=1/[\s^2^(Fo^2^)+(0.0494P)^2^+0.0111P] where P=(Fo^2^+2Fc^2^)/3'
_refine_ls_weighting_scheme calc
_refine_ls_wR_factor_ref .0750
_reflns_number_gt 2718
_reflns_number_total 3129
_reflns_threshold_expression I>2.0\s(I)
_cod_data_source_file bj1029.cif
_cod_data_source_block I
_cod_depositor_comments
;
The following automatic conversions were performed:
'_symmetry_cell_setting' value 'Triclinic' changed to 'triclinic'
according to '/home/saulius/struct/CIF-dictionaries/cif_core.dic'
dictionary named 'cif_core.dic' version 2.4.1 from 2010-06-29.

Automatic conversion script
Id: cif_fix_enum 1527 2010-12-29 10:47:43Z saulius 

The following automatic conversions were performed:

'_symmetry_cell_setting' value 'Triclinic' changed to 'triclinic'
according to /home/saulius/struct/CIF-dictionaries/cif_core.dic
dictionary named 'cif_core.dic' version 2.4.1 from 2010-06-29.

Automatic conversion script
Id: cif_fix_values 1715 2011-07-08 13:25:40Z adriana 

The following automatic conversions were performed:

'_exptl_crystal_density_meas' value 'not measured' was changed to '?'
- the value is perceived as not measured.

Automatic conversion script
Id: cif_fix_values 3008 2015-01-20 13:52:24Z robertas 
;
_cod_original_sg_symbol_H-M P-1
_cod_database_code 2012111
_cod_database_fobs_code 2012111

loop_
_symmetry_equiv_pos_as_xyz
'x, y, z'
'-x, -y, -z'

loop_
_atom_site_label
_atom_site_fract_x
_atom_site_fract_y
_atom_site_fract_z
_atom_site_U_iso_or_equiv
_atom_site_adp_type
_atom_site_calc_flag
_atom_site_refinement_flags
_atom_site_occupancy
_atom_site_disorder_assembly
_atom_site_disorder_group
_atom_site_type_symbol
Zn1 .00206(3) .53107(3) .15105(3) .03281(11) Uani d . 1 . . Zn
Cl1 .18300(9) .45530(9) .24277(8) .0604(2) Uani d . 1 . . Cl
N1 .0064(2) .7367(2) .28977(19) .0358(4) Uani d . 1 . . N
H1C .0909 .8064 .2887 .043 Uiso calc R 1 . . H
N2 -.2151(2) .4500(2) .21253(19) .0338(4) Uani d . 1 . . N
O1 .13497(19) .61957(17) .04810(16) .0385(4) Uani d . 1 . . O
C1 -.1490(3) .7601(3) .2500(3) .0452(6) Uani d . 1 . . C
H1A -.1276 .8249 .2114 .054 Uiso calc R 1 . . H
H1B -.1756 .8097 .3331 .054 Uiso calc R 1 . . H
C2 -.3007(3) .6176(3) .1446(3) .0431(6) Uani d . 1 . . C
H2A -.3957 .6431 .1258 .052 Uiso calc R 1 . . H
H2B -.2776 .5744 .0585 .052 Uiso calc R 1 . . H
C3 -.3514(3) .5010(3) .1859(2) .0400(6) Uani d . 1 . . C
H3A -.3811 .5409 .2690 .048 Uiso calc R 1 . . H
H3B -.4498 .4169 .1124 .048 Uiso calc R 1 . . H
C4 -.1454(3) .4987(3) .3624(2) .0448(6) Uani d . 1 . . C
H4A -.0529 .4688 .3757 .054 Uiso calc R 1 . . H
H4B -.2312 .4486 .3883 .054 Uiso calc R 1 . . H
C5 -.0839(3) .6646(3) .4583(2) .0471(6) Uani d . 1 . . C
H5A -.1790 .6922 .4496 .056 Uiso calc R 1 . . H
H5B -.0429 .6861 .5533 .056 Uiso calc R 1 . . H
C6 .0531(3) .7618(3) .4340(2) .0447(6) Uani d . 1 . . C
H6A .0794 .8646 .4988 .054 Uiso calc R 1 . . H
H6B .1534 .7432 .4532 .054 Uiso calc R 1 . . H
C7 -.2738(3) .2861(3) .1307(2) .0405(6) Uani d . 1 . . C
H7A -.3500 .2426 .1677 .049 Uiso calc R 1 . . H
H7B -.1781 .2597 .1422 .049 Uiso calc R 1 . . H
C8 .2884(3) .7278(2) .1034(2) .0335(5) Uani d . 1 . . C
C9 .3813(3) .7947(3) .2442(2) .0398(6) Uani d . 1 . . C
H9A .3370 .7600 .2982 .048 Uiso calc R 1 . . H
C10 .5366(3) .9104(3) .3058(3) .0439(6) Uani d . 1 . . C
H10A .5937 .9541 .4002 .053 Uiso calc R 1 . . H
C11 .6063(3) .9608(3) .2262(3) .0451(6) Uani d . 1 . . C
H11A .7103 1.0391 .2664 .054 Uiso calc R 1 . . H
C12 .5194(3) .8930(3) .0862(3) .0433(6) Uani d . 1 . . C
H12A .5684 .9251 .0325 .052 Uiso calc R 1 . . H
C13 .3613(3) .7787(2) .0223(2) .0351(5) Uani d . 1 . . C
C14 .4178(5) .2542(4) .3898(5) .1026(15) Uani d . 1 . . C
H14A .4629 .2777 .4841 .154 Uiso calc R 1 . . H
H14B .3936 .3346 .3891 .154 Uiso calc R 1 . . H
H14C .4982 .2382 .3438 .154 Uiso calc R 1 . . H
C15 .2624(5) .1190(3) .3168(4) .0653(9) Uani d . 1 . . C
C16 .1757(7) .0649(5) .1698(5) .1132(16) Uani d . 1 . . C
H16A .0775 -.0234 .1339 .170 Uiso calc R 1 . . H
H16B .2494 .0437 .1178 .170 Uiso calc R 1 . . H
H16C .1435 .1391 .1619 .170 Uiso calc R 1 . . H
O2 .2075(3) .0548(2) .3747(3) .0780(7) Uani d . 1 . . O

loop_
_atom_site_aniso_label
_atom_site_aniso_U_11
_atom_site_aniso_U_22
_atom_site_aniso_U_33
_atom_site_aniso_U_12
_atom_site_aniso_U_13
_atom_site_aniso_U_23
Zn1 .03135(16) .03404(17) .02656(16) .01193(12) .00601(11) .01181(12)
Cl1 .0504(4) .0661(5) .0723(5) .0329(4) .0110(3) .0386(4)
N1 .0335(11) .0322(10) .0322(10) .0095(9) .0055(8) .0124(9)
N2 .0381(11) .0306(10) .0266(10) .0106(9) .0077(8) .0124(8)
O1 .0312(9) .0386(9) .0284(9) .0032(7) .0061(7) .0103(7)
C1 .0467(15) .0364(13) .0475(15) .0201(12) .0089(12) .0171(12)
C2 .0397(14) .0427(14) .0409(14) .0218(12) .0045(11) .0160(12)
C3 .0311(12) .0407(13) .0344(13) .0111(11) .0071(10) .0107(11)
C4 .0485(16) .0497(15) .0318(13) .0127(13) .0108(11) .0219(12)
C5 .0524(16) .0514(16) .0239(12) .0150(13) .0086(11) .0127(12)
C6 .0439(15) .0404(14) .0295(13) .0125(12) .0029(11) .0067(11)
C7 .0438(14) .0335(13) .0369(14) .0076(11) .0079(11) .0183(11)
C8 .0301(12) .0289(11) .0325(12) .0102(10) .0084(9) .0097(10)
C9 .0359(13) .0418(14) .0324(13) .0125(11) .0106(10) .0131(11)
C10 .0362(14) .0418(14) .0359(14) .0125(11) .0041(11) .0095(11)
C11 .0344(14) .0329(13) .0470(16) .0039(11) .0020(11) .0126(12)
C12 .0424(15) .0337(13) .0470(15) .0084(11) .0115(12) .0199(12)
C13 .0365(13) .0274(11) .0354(13) .0108(10) .0075(10) .0136(10)
C14 .083(3) .080(3) .153(4) .028(2) .064(3) .058(3)
C15 .081(2) .0511(18) .087(2) .0413(18) .051(2) .0363(18)
C16 .168(5) .105(3) .093(3) .071(4) .057(3) .056(3)
O2 .0965(19) .0525(13) .0791(16) .0185(13) .0360(14) .0324(13)

loop_
_atom_type_symbol
_atom_type_description
_atom_type_scat_dispersion_real
_atom_type_scat_dispersion_imag
_atom_type_scat_source
C C .0033 .0016 'International Tables Vol C Tables 4.2.6.8 and 6.1.1.4'
H H .0000 .0000 'International Tables Vol C Tables 4.2.6.8 and 6.1.1.4'
N N .0061 .0033 'International Tables Vol C Tables 4.2.6.8 and 6.1.1.4'
O O .0106 .0060 'International Tables Vol C Tables 4.2.6.8 and 6.1.1.4'
Cl Cl .1484 .1585 'International Tables Vol C Tables 4.2.6.8 and 6.1.1.4'
Zn Zn .2839 1.4301 'International Tables Vol C Tables 4.2.6.8 and 6.1.1.4'

loop_
_geom_angle_atom_site_label_1
_geom_angle_atom_site_label_2
_geom_angle_atom_site_label_3
_geom_angle_site_symmetry_1
_geom_angle_site_symmetry_3
_geom_angle
_geom_angle_publ_flag
O1 Zn1 N1 2_565 . 133.30(7) yes
O1 Zn1 O1 2_565 . 79.08(7) yes
N1 Zn1 O1 . . 92.62(7) yes
O1 Zn1 N2 2_565 . 89.13(7) yes
N1 Zn1 N2 . . 81.63(7) yes
O1 Zn1 N2 . . 157.62(7) yes
O1 Zn1 Cl1 2_565 . 111.63(5) yes
N1 Zn1 Cl1 . . 115.04(6) yes
O1 Zn1 Cl1 . . 102.18(5) yes
N2 Zn1 Cl1 . . 99.84(5) yes
C6 N1 C1 . . 112.69(19) no
C6 N1 Zn1 . . 109.81(14) no
C1 N1 Zn1 . . 114.51(14) no
C7 N2 C4 . . 108.39(18) no
C7 N2 C3 . . 112.05(18) no
C4 N2 C3 . . 111.66(18) no
C7 N2 Zn1 . . 103.64(14) no
C4 N2 Zn1 . . 106.29(14) no
C3 N2 Zn1 . . 114.28(14) no
C8 O1 Zn1 . 2_565 130.14(14) no
C8 O1 Zn1 . . 127.40(14) no
Zn1 O1 Zn1 2_565 . 100.92(7) yes
N1 C1 C2 . . 113.82(19) no
C3 C2 C1 . . 116.4(2) no
N2 C3 C2 . . 112.45(19) no
N2 C4 C5 . . 113.8(2) no
C6 C5 C4 . . 116.3(2) no
N1 C6 C5 . . 113.4(2) no
N2 C7 C13 . 2_565 113.62(19) no
O1 C8 C9 . . 120.9(2) no
O1 C8 C13 . . 121.4(2) no
C9 C8 C13 . . 117.8(2) no
C10 C9 C8 . . 122.4(2) no
C11 C10 C9 . . 119.5(2) no
C12 C11 C10 . . 119.0(2) no
C11 C12 C13 . . 122.6(2) no
C12 C13 C8 . . 118.7(2) no
C12 C13 C7 . 2_565 118.9(2) no
C8 C13 C7 . 2_565 122.5(2) no
O2 C15 C16 . . 121.0(4) no
O2 C15 C14 . . 121.7(4) no
C16 C15 C14 . . 117.3(4) no

loop_
_geom_bond_atom_site_label_1
_geom_bond_atom_site_label_2
_geom_bond_site_symmetry_2
_geom_bond_distance
_geom_bond_publ_flag
Zn1 O1 2_565 2.0056(15) yes
Zn1 N1 . 2.0998(19) yes
Zn1 O1 . 2.1109(16) yes
Zn1 N2 . 2.2298(19) yes
Zn1 Cl1 . 2.2781(7) yes
N1 C6 . 1.491(3) no
N1 C1 . 1.492(3) no
N2 C7 . 1.491(3) no
N2 C4 . 1.489(3) no
N2 C3 . 1.494(3) no
O1 C8 . 1.343(3) no
O1 Zn1 2_565 2.0056(15) no
C1 C2 . 1.528(3) no
C2 C3 . 1.514(3) no
C4 C5 . 1.522(4) no
C5 C6 . 1.519(4) no
C7 C13 2_565 1.509(3) no
C8 C9 . 1.400(3) no
C8 C13 . 1.414(3) no
C9 C10 . 1.381(3) no
C10 C11 . 1.384(4) no
C11 C12 . 1.380(4) no
C12 C13 . 1.391(3) no
C13 C7 2_565 1.509(3) no
C14 C15 . 1.476(5) no
C15 O2 . 1.210(4) no
C15 C16 . 1.471(5) no

loop_
_geom_hbond_atom_site_label_D
_geom_hbond_atom_site_label_H
_geom_hbond_atom_site_label_A
_geom_hbond_site_symmetry_A
_geom_hbond_distance_DH
_geom_hbond_distance_HA
_geom_hbond_distance_DA
_geom_hbond_angle_DHA
_geom_hbond_publ_flag
N1 H1C O2 1_565 .910 2.278 3.038(3) 140.85 yes
